data_1575647
loop_
_publ_author_name
'Yang, Gang'
'Ye, Wei'
'Shen, Yueqi'
'Shao, Dong-Sheng'
'Liu, Jian-Lan'
'Tian, Zheng-Fang'
'Ning, Weihua'
'Ren, Xiao-Ming'

_publ_section_title
;
 Thermally responsive multistate fluorescence coupled with uniaxial
 negative thermal expansion in 1D lead halide hybrids.
;
_journal_issue 40
_journal_name_full 'Chemical science'
_journal_page_first 18766
_journal_page_last 18774
_journal_paper_doi 10.1039/d5sc05322f
_journal_volume 16
_journal_year 2025
_chemical_formula_moiety 'Br3 Pb, C7 H18 Br N'
_chemical_formula_sum 'C7 H15 Br4 N Pb'
_chemical_formula_weight 640.03
_space_group_crystal_system orthorhombic
_space_group_IT_number 62
_space_group_name_Hall '-P 2ac 2n'
_space_group_name_H-M_alt 'P n m a'
_atom_sites_solution_hydrogens geom
_atom_sites_solution_primary direct
_atom_sites_solution_secondary difmap
_audit_creation_date 2025-07-24
_audit_creation_method
;
Olex2 1.5
(compiled 2024.02.16 svn.r378c4104 for OlexSys, GUI svn.r6928)
;
_audit_update_record
;
2025-07-24 deposited with the CCDC.	2025-09-08 downloaded from the CCDC.
;
_cell_angle_alpha 90.00
_cell_angle_beta 90.00
_cell_angle_gamma 90.00
_cell_formula_units_Z 4
_cell_length_a 8.3257(3)
_cell_length_b 9.4769(3)
_cell_length_c 17.6231(6)
_cell_measurement_reflns_used 5045
_cell_measurement_temperature 150(2)
_cell_measurement_theta_max 29.6880
_cell_measurement_theta_min 2.1750
_cell_volume 1390.49(8)
_computing_molecular_graphics 'Olex2 1.5 (Dolomanov et al., 2009)'
_computing_publication_material 'Olex2 1.5 (Dolomanov et al., 2009)'
_computing_structure_refinement 'XL  (Sheldrick, 2008)'
_computing_structure_solution 'SHELXT 2018/2 (Sheldrick, 2018)'
_diffrn_ambient_temperature 150.15
_diffrn_measured_fraction_theta_full 1.000
_diffrn_measured_fraction_theta_max 1.000
_diffrn_measurement_device_type Rigaku
_diffrn_radiation_monochromator graphite
_diffrn_radiation_type MoK\a
_diffrn_radiation_wavelength 0.71073
_diffrn_reflns_av_R_equivalents 0.0210
_diffrn_reflns_av_unetI/netI 0.0169
_diffrn_reflns_limit_h_max 9
_diffrn_reflns_limit_h_min -9
_diffrn_reflns_limit_k_max 11
_diffrn_reflns_limit_k_min -10
_diffrn_reflns_limit_l_max 15
_diffrn_reflns_limit_l_min -20
_diffrn_reflns_number 6875
_diffrn_reflns_theta_full 24.99
_diffrn_reflns_theta_max 24.99
_diffrn_reflns_theta_min 2.31
_diffrn_source 'fine-focus sealed tube'
_exptl_absorpt_coefficient_mu 23.591
_exptl_crystal_density_diffrn 3.057
_exptl_crystal_density_method 'not measured'
_exptl_crystal_description block
_exptl_crystal_F_000 1144
_refine_diff_density_max 1.924
_refine_diff_density_min -1.595
_refine_diff_density_rms 0.223
_refine_ls_extinction_coef 0.00044(12)
_refine_ls_extinction_expression Fc^*^=kFc[1+0.001xFc^2^\l^3^/sin(2\q)]^-1/4^
_refine_ls_extinction_method SHELXL
_refine_ls_goodness_of_fit_ref 1.063
_refine_ls_hydrogen_treatment mixed
_refine_ls_matrix_type full
_refine_ls_number_parameters 72
_refine_ls_number_reflns 1297
_refine_ls_number_restraints 30
_refine_ls_restrained_S_all 1.078
_refine_ls_R_factor_all 0.0311
_refine_ls_R_factor_gt 0.0284
_refine_ls_shift/su_max 0.000
_refine_ls_shift/su_mean 0.000
_refine_ls_structure_factor_coef Fsqd
_refine_ls_weighting_details 'calc w=1/[\s^2^(Fo^2^)+(0.0469P)^2^+12.0344P] where P=(Fo^2^+2Fc^2^)/3'
_refine_ls_weighting_scheme calc
_refine_ls_wR_factor_gt 0.0761
_refine_ls_wR_factor_ref 0.0776
_reflns_number_gt 1211
_reflns_number_total 1297
_reflns_threshold_expression >2sigma(I)
_cod_data_source_file d5sc05322f2.cif
_cod_data_source_block 1
_cod_depositor_comments 'Adding full bibliography for 1575647--1575650.cif.'
_cod_database_code 1575647
_olex2_refinement_description
;
1. Fixed Uiso
 At 1.2 times of:
  All C(H,H) groups
 At 1.5 times of:
  All C(H,H,H) groups
2. Restrained distances
 N1-C3 = N1-C2
 1.4 with sigma of 0.01
 C2-C1
 1.5 with sigma of 0.01
3. Rigid bond restraints
 Br3, C1, C2, C3
 with sigma for 1-2 distances of 0.01 and sigma for 1-3 distances of 0.01
 N1
 with sigma for 1-2 distances of 0.01 and sigma for 1-3 distances of 0.01
4. Uiso/Uaniso restraints and constraints
C3 \\sim N1 \\sim C2 \\sim C1 \\sim Br3: within 2A with sigma of 0.01 and sigma
for terminal atoms of 0.02 within 2A
5. Others
 Fixed Sof: H1A(0.5) H1B(0.5) H2A(0.5) H2B(0.5)
6.a Secondary CH2 refined with riding coordinates:
 C1(H1A,H1B), C2(H2A,H2B), C4(H4A,H4B), C5(H5A,H5B)
6.b Idealised Me refined as rotating group:
 C3(H3A,H3B,H3C)
;
_olex2_submission_special_instructions 'No special instructions were received'

loop_
_space_group_symop_id
_space_group_symop_operation_xyz
1 'x, y, z'
2 '-x+1/2, -y, z+1/2'
3 '-x, y+1/2, -z'
4 'x+1/2, -y+1/2, -z+1/2'
5 '-x, -y, -z'
6 'x-1/2, y, -z-1/2'
7 'x, -y-1/2, z'
8 '-x-1/2, y-1/2, z-1/2'

loop_
_atom_site_label
_atom_site_type_symbol
_atom_site_fract_x
_atom_site_fract_y
_atom_site_fract_z
_atom_site_U_iso_or_equiv
_atom_site_adp_type
_atom_site_occupancy
_atom_site_symmetry_multiplicity
_atom_site_calc_flag
_atom_site_refinement_flags
_atom_site_disorder_assembly
_atom_site_disorder_group
Pb1 Pb 0.16245(4) 0.2500 0.24405(2) 0.01534(18) Uani 1 2 d S . .
Br1 Br 0.00642(12) 0.2500 0.38333(6) 0.0223(3) Uani 1 2 d S . .
Br2 Br 0.40223(8) 0.46212(7) 0.30304(4) 0.0214(2) Uani 1 1 d . . .
Br3 Br 0.63750(15) 0.2500 0.46026(7) 0.0507(4) Uani 1 2 d SU . .
N1 N 0.2364(11) 0.2500 0.6032(5) 0.033(2) Uani 1 2 d SDU . .
C1 C 0.4070(17) 0.2500 0.4859(8) 0.066(4) Uani 1 2 d SDU . .
H1A H 0.3541 0.3348 0.4646 0.079 Uiso 0.50 1 calc PR . .
H1B H 0.3541 0.1652 0.4646 0.079 Uiso 0.50 1 calc PR . .
C2 C 0.3937(14) 0.2500 0.5701(8) 0.059(3) Uani 1 2 d SDU . .
H2A H 0.4514 0.1660 0.5893 0.071 Uiso 0.50 1 calc PR . .
H2B H 0.4514 0.3340 0.5893 0.071 Uiso 0.50 1 calc PR . .
C3 C 0.2716(15) 0.2500 0.6822(6) 0.036(3) Uani 1 2 d SDU . .
H3A H 0.1753 0.2231 0.7107 0.055 Uiso 1 1 calc R A -1
H3B H 0.3059 0.3446 0.6977 0.055 Uiso 1 1 calc R A -1
H3C H 0.3579 0.1823 0.6926 0.055 Uiso 1 1 calc R A -1
C4 C 0.1280(11) 0.3736(9) 0.5834(5) 0.038(2) Uani 1 1 d . . .
H4A H 0.1635 0.4603 0.6099 0.046 Uiso 1 1 calc R . .
H4B H 0.1285 0.3914 0.5280 0.046 Uiso 1 1 calc R . .
C5 C -0.0378(10) 0.3299(10) 0.6098(5) 0.040(2) Uani 1 1 d . . .
H5A H -0.1211 0.3666 0.5749 0.048 Uiso 1 1 calc R . .
H5B H -0.0593 0.3666 0.6614 0.048 Uiso 1 1 calc R . .

loop_
_atom_site_aniso_label
_atom_site_aniso_U_11
_atom_site_aniso_U_22
_atom_site_aniso_U_33
_atom_site_aniso_U_23
_atom_site_aniso_U_13
_atom_site_aniso_U_12
Pb1 0.0153(3) 0.0167(2) 0.0140(2) 0.000 0.00111(14) 0.000
Br1 0.0217(5) 0.0289(5) 0.0162(5) 0.000 0.0051(4) 0.000
Br2 0.0204(4) 0.0166(4) 0.0271(4) -0.0047(3) 0.0006(3) -0.0010(3)
Br3 0.0210(6) 0.1055(12) 0.0255(7) 0.000 0.0063(5) 0.000
N1 0.035(5) 0.022(4) 0.042(5) 0.000 0.015(4) 0.000
C1 0.040(6) 0.098(8) 0.060(7) 0.000 0.013(6) 0.000
C2 0.051(6) 0.063(7) 0.062(7) 0.000 0.020(5) 0.000
C3 0.031(6) 0.026(6) 0.052(8) 0.000 -0.011(6) 0.000
C4 0.051(5) 0.022(4) 0.041(5) 0.007(4) 0.004(4) 0.009(4)
C5 0.030(4) 0.049(5) 0.039(5) -0.009(4) -0.006(4) 0.012(4)

loop_
_atom_type_symbol
_atom_type_description
_atom_type_scat_dispersion_real
_atom_type_scat_dispersion_imag
_atom_type_scat_source
C C 0.0033 0.0016 'International Tables Vol C Tables 4.2.6.8 and 6.1.1.4'
H H 0.0000 0.0000 'International Tables Vol C Tables 4.2.6.8 and 6.1.1.4'
Br Br -0.2901 2.4595 'International Tables Vol C Tables 4.2.6.8 and 6.1.1.4'
N N 0.0061 0.0033 'International Tables Vol C Tables 4.2.6.8 and 6.1.1.4'
Pb Pb -3.3944 10.1111 'International Tables Vol C Tables 4.2.6.8 and 6.1.1.4'

loop_
_geom_angle_atom_site_label_1
_geom_angle_atom_site_label_2
_geom_angle_atom_site_label_3
_geom_angle
_geom_angle_site_symmetry_1
_geom_angle_site_symmetry_3
_geom_angle_publ_flag
Br1 Pb1 Br2 90.28(2) . . ?
Br1 Pb1 Br2 84.77(2) . 4_455 ?
Br1 Pb1 Br2 90.28(2) . 7_565 ?
Br1 Pb1 Br2 84.77(2) . 6_556 ?
Br2 Pb1 Br2 81.81(3) 4_455 6_556 ?
Br2 Pb1 Br2 97.11(2) 7_565 4_455 ?
Br2 Pb1 Br2 97.11(2) . 6_556 ?
Br2 Pb1 Br2 83.54(3) . 7_565 ?
Br2 Pb1 Br2 175.009(18) . 4_455 ?
Br2 Pb1 Br2 175.009(18) 7_565 6_556 ?
Pb1 Br2 Pb1 86.419(18) . 6_656 ?
C2 N1 C4 116.7(6) . . ?
C2 N1 C4 116.7(6) . 7_565 ?
C3 N1 C2 102.1(10) . . ?
C3 N1 C4 110.3(6) . . ?
C3 N1 C4 110.3(6) . 7_565 ?
C4 N1 C4 100.9(9) 7_565 . ?
Br3 C1 H1A 110.2 . . ?
Br3 C1 H1B 110.2 . . ?
H1A C1 H1B 108.5 . . ?
C2 C1 Br3 107.5(9) . . ?
C2 C1 H1A 110.2 . . ?
C2 C1 H1B 110.2 . . ?
N1 C2 C1 118.2(12) . . ?
N1 C2 H2A 107.8 . . ?
N1 C2 H2B 107.8 . . ?
C1 C2 H2A 107.8 . . ?
C1 C2 H2B 107.8 . . ?
H2A C2 H2B 107.1 . . ?
N1 C3 H3A 109.5 . . ?
N1 C3 H3B 109.5 . . ?
N1 C3 H3C 109.5 . . ?
N1 C4 H4A 110.7 . . ?
N1 C4 H4B 110.7 . . ?
H4A C4 H4B 108.8 . . ?
C5 C4 N1 105.1(7) . . ?
C5 C4 H4A 110.7 . . ?
C5 C4 H4B 110.7 . . ?
C4 C5 C5 105.9(5) . 7_565 ?
C4 C5 H5A 110.6 . . ?
C4 C5 H5B 110.6 . . ?
C5 C5 H5A 110.6 7_565 . ?
C5 C5 H5B 110.6 7_565 . ?
H5A C5 H5B 108.7 . . ?

loop_
_geom_bond_atom_site_label_1
_geom_bond_atom_site_label_2
_geom_bond_distance
_geom_bond_site_symmetry_2
_geom_bond_publ_flag
Pb1 Br1 2.7771(10) . ?
Pb1 Br2 3.0698(7) 6_556 ?
Pb1 Br2 3.0698(7) 4_455 ?
Pb1 Br2 3.0177(7) . ?
Pb1 Br2 3.0177(7) 7_565 ?
Br2 Pb1 3.0698(7) 6_656 ?
Br3 C1 1.972(14) . ?
N1 C2 1.433(9) . ?
N1 C3 1.423(9) . ?
N1 C4 1.520(10) . ?
N1 C4 1.520(10) 7_565 ?
C1 H1A 0.9900 . ?
C1 H1B 0.9900 . ?
C1 C2 1.488(10) . ?
C2 H2A 0.9900 . ?
C2 H2B 0.9900 . ?
C3 H3A 0.9800 . ?
C3 H3B 0.9800 . ?
C3 H3C 0.9800 . ?
C4 H4A 0.9900 . ?
C4 H4B 0.9900 . ?
C4 C5 1.514(13) . ?
C5 C5 1.515(19) 7_565 ?
C5 H5A 0.9900 . ?
C5 H5B 0.9900 . ?

loop_
_geom_torsion_atom_site_label_1
_geom_torsion_atom_site_label_2
_geom_torsion_atom_site_label_3
_geom_torsion_atom_site_label_4
_geom_torsion
_geom_torsion_site_symmetry_1
_geom_torsion_site_symmetry_2
_geom_torsion_site_symmetry_3
_geom_torsion_site_symmetry_4
_geom_torsion_publ_flag
Br1 Pb1 Br2 Pb1 124.79(2) . . . 6_656 ?
Br2 Pb1 Br2 Pb1 132.30(18) 4_455 . . 6_656 ?
Br2 Pb1 Br2 Pb1 34.53(2) 7_565 . . 6_656 ?
Br2 Pb1 Br2 Pb1 -150.45(3) 6_556 . . 6_656 ?
Br3 C1 C2 N1 180.000(3) . . . . ?
N1 C4 C5 C5 -24.9(7) . . . 7_565 ?
C2 N1 C4 C5 167.1(9) . . . . ?
C3 N1 C2 C1 180.000(4) . . . . ?
C3 N1 C4 C5 -77.0(9) . . . . ?
C4 N1 C2 C1 -59.7(7) . . . . ?
C4 N1 C2 C1 59.7(7) 7_565 . . . ?
C4 N1 C4 C5 39.6(11) 7_565 . . . ?
